data_1561359
loop_
_publ_author_name
'Markovski, Mishel R.'
'Siidra, Oleg I.'
'Kayukov, Roman A.'
'Nazarchuk, Evgeni W.'

_publ_section_title
;
 Porous layered and open-framework mixed-valence copper tellurites
;
_journal_name_full 'Journal of Solid State Chemistry'
_journal_page_first 215
_journal_page_last 220
_journal_paper_doi 10.1016/j.jssc.2016.08.028
_journal_volume 243
_journal_year 2016
_chemical_formula_sum 'Cu2 O18 Te7 Tl2'
_chemical_formula_weight 1717.02
_space_group_crystal_system monoclinic
_space_group_IT_number 14
_space_group_name_Hall '-P 2yn'
_space_group_name_H-M_alt 'P 1 21/n 1'
_atom_sites_solution_hydrogens .
_audit_creation_method SHELXL-2014/7
_cell_angle_alpha 90
_cell_angle_beta 90.978(8)
_cell_angle_gamma 90
_cell_formula_units_Z 2
_cell_length_a 7.605(2)
_cell_length_b 11.825(3)
_cell_length_c 9.849(3)
_cell_measurement_reflns_used 1284
_cell_measurement_temperature 293(2)
_cell_measurement_theta_max 32.741
_cell_measurement_theta_min 2.692
_cell_volume 885.6(4)
_computing_structure_refinement 'SHELXL-2014/7 (Sheldrick, 2014)'
_diffrn_ambient_temperature 293(2)
_diffrn_measured_fraction_theta_full 0.974
_diffrn_measured_fraction_theta_max 0.925
_diffrn_measurement_device_type 'Bruker Apex 2 Duo'
_diffrn_radiation_type MoK\a
_diffrn_radiation_wavelength 0.71073
_diffrn_reflns_av_R_equivalents 0.0403
_diffrn_reflns_av_unetI/netI 0.0506
_diffrn_reflns_Laue_measured_fraction_full 0.974
_diffrn_reflns_Laue_measured_fraction_max 0.925
_diffrn_reflns_limit_h_max 11
_diffrn_reflns_limit_h_min -11
_diffrn_reflns_limit_k_max 13
_diffrn_reflns_limit_k_min -17
_diffrn_reflns_limit_l_max 14
_diffrn_reflns_limit_l_min -13
_diffrn_reflns_number 8028
_diffrn_reflns_point_group_measured_fraction_full 0.974
_diffrn_reflns_point_group_measured_fraction_max 0.925
_diffrn_reflns_theta_full 25.242
_diffrn_reflns_theta_max 32.741
_diffrn_reflns_theta_min 2.692
_exptl_absorpt_coefficient_mu 31.903
_exptl_crystal_density_diffrn 6.439
_exptl_crystal_description prism
_exptl_crystal_F_000 1456
_refine_diff_density_max 1.882
_refine_diff_density_min -1.759
_refine_diff_density_rms 0.390
_refine_ls_extinction_coef .
_refine_ls_extinction_method none
_refine_ls_goodness_of_fit_ref 0.983
_refine_ls_hydrogen_treatment undef
_refine_ls_matrix_type full
_refine_ls_number_parameters 133
_refine_ls_number_reflns 3017
_refine_ls_number_restraints 0
_refine_ls_restrained_S_all 0.983
_refine_ls_R_factor_all 0.0499
_refine_ls_R_factor_gt 0.0307
_refine_ls_shift/su_max 0.001
_refine_ls_shift/su_mean 0.000
_refine_ls_structure_factor_coef Fsqd
_refine_ls_weighting_details 'w=1/[\s^2^(Fo^2^)+(0.0198P)^2^] where P=(Fo^2^+2Fc^2^)/3'
_refine_ls_weighting_scheme calc
_refine_ls_wR_factor_gt 0.0522
_refine_ls_wR_factor_ref 0.0577
_reflns_Friedel_coverage 0.000
_reflns_Friedel_fraction_full .
_reflns_Friedel_fraction_max .
_reflns_number_gt 2310
_reflns_number_total 3017
_reflns_threshold_expression 'I > 2\s(I)'
_cod_data_source_file JSSC-2016-243-215.cif
_cod_data_source_block Tl+2[Cu2+2Te6+Te4+6O18]
_cod_original_sg_symbol_H-M 'P 21/n'
_cod_database_code 1561359
_shelx_shelxl_version_number 2014/7
_shelx_space_group_comment
;
The symmetry employed for this shelxl refinement is uniquely defined
by the following loop, which should always be used as a source of
symmetry information in preference to the above space-group names.
They are only intended as comments.
;

loop_
_space_group_symop_operation_xyz
'x, y, z'
'-x+1/2, y+1/2, -z+1/2'
'-x, -y, -z'
'x-1/2, -y-1/2, z-1/2'

loop_
_atom_site_label
_atom_site_type_symbol
_atom_site_fract_x
_atom_site_fract_y
_atom_site_fract_z
_atom_site_U_iso_or_equiv
_atom_site_adp_type
_atom_site_occupancy
_atom_site_site_symmetry_order
_atom_site_calc_flag
_atom_site_refinement_flags_posn
_atom_site_refinement_flags_adp
_atom_site_refinement_flags_occupancy
_atom_site_disorder_assembly
_atom_site_disorder_group
Tl1 Tl -0.03196(4) 0.53596(3) -0.24225(4) 0.03056(9) Uani 1 1 d . . . . .
Te1 Te -0.03546(5) 0.03416(4) 0.15381(4) 0.00936(9) Uani 1 1 d . . . . .
Te2 Te -0.21033(5) 0.28045(4) -0.05631(4) 0.00922(9) Uani 1 1 d . . . . .
Te3 Te 0.29141(5) 0.24264(4) 0.04430(4) 0.00923(9) Uani 1 1 d . . . . .
Te4 Te 0.5000 0.5000 0.0000 0.00743(11) Uani 1 2 d S . P . .
Cu1 Cu -0.35076(9) 0.25073(7) 0.24504(7) 0.01037(16) Uani 1 1 d . . . . .
O1 O -0.1483(5) 0.2566(4) 0.1260(4) 0.0124(9) Uani 1 1 d . . . . .
O2 O 0.0115(5) 0.3247(4) -0.1152(4) 0.0107(9) Uani 1 1 d . . . . .
O3 O -0.0735(5) 0.0862(4) -0.0533(4) 0.0093(9) Uani 1 1 d . . . . .
O4 O 0.1785(6) 0.1118(4) 0.1733(4) 0.0132(9) Uani 1 1 d . . . . .
O5 O 0.2722(6) 0.1592(4) -0.1152(4) 0.0104(9) Uani 1 1 d . . . . .
O6 O 0.4090(6) 0.3670(4) -0.0820(4) 0.0133(10) Uani 1 1 d . . . . .
O7 O -0.2631(6) 0.4387(4) -0.0131(5) 0.0128(9) Uani 1 1 d . . . . .
O8 O 0.0281(6) -0.0674(4) 0.3225(4) 0.0126(9) Uani 1 1 d . . . . .
O9 O 0.5143(6) 0.1859(4) 0.0950(4) 0.0150(10) Uani 1 1 d . . . . .

loop_
_atom_site_aniso_label
_atom_site_aniso_U_11
_atom_site_aniso_U_22
_atom_site_aniso_U_33
_atom_site_aniso_U_23
_atom_site_aniso_U_13
_atom_site_aniso_U_12
Tl1 0.02651(16) 0.02714(19) 0.0382(2) 0.00293(15) 0.00629(14) -0.00101(13)
Te1 0.00919(16) 0.0112(2) 0.00772(19) 0.00073(16) 0.00097(14) -0.00059(15)
Te2 0.00842(17) 0.0132(2) 0.00601(18) -0.00032(15) 0.00024(14) 0.00095(14)
Te3 0.00894(17) 0.0123(2) 0.00639(18) -0.00096(16) -0.00102(14) 0.00062(15)
Te4 0.0086(2) 0.0086(3) 0.0051(3) 0.0002(2) 0.00048(19) 0.0004(2)
Cu1 0.0094(3) 0.0151(4) 0.0066(3) -0.0015(3) 0.0006(3) -0.0025(3)
O1 0.0086(19) 0.022(3) 0.006(2) 0.0003(19) 0.0002(16) 0.0006(18)
O2 0.0052(18) 0.014(2) 0.013(2) -0.0012(18) 0.0028(16) 0.0000(16)
O3 0.013(2) 0.014(2) 0.0011(19) -0.0021(17) -0.0028(16) 0.0001(17)
O4 0.012(2) 0.015(3) 0.012(2) 0.0050(19) -0.0057(17) -0.0045(17)
O5 0.014(2) 0.011(2) 0.005(2) -0.0010(17) -0.0018(16) 0.0043(17)
O6 0.021(2) 0.015(3) 0.004(2) -0.0027(18) 0.0017(17) -0.0047(19)
O7 0.010(2) 0.013(2) 0.015(2) -0.0039(19) -0.0008(17) -0.0003(17)
O8 0.016(2) 0.015(3) 0.007(2) 0.0000(18) 0.0024(17) 0.0030(18)
O9 0.013(2) 0.022(3) 0.009(2) -0.0009(19) -0.0017(17) 0.0007(19)

loop_
_atom_type_symbol
_atom_type_description
_atom_type_scat_dispersion_real
_atom_type_scat_dispersion_imag
_atom_type_scat_source
Cu Cu 0.3201 1.2651 'International Tables Vol C Tables 4.2.6.8 and 6.1.1.4'
O O 0.0106 0.0060 'International Tables Vol C Tables 4.2.6.8 and 6.1.1.4'
Te Te -0.5308 1.6751 'International Tables Vol C Tables 4.2.6.8 and 6.1.1.4'
Tl Tl -2.8358 9.6688 'International Tables Vol C Tables 4.2.6.8 and 6.1.1.4'

loop_
_geom_angle_atom_site_label_1
_geom_angle_atom_site_label_2
_geom_angle_atom_site_label_3
_geom_angle
_geom_angle_site_symmetry_1
_geom_angle_site_symmetry_3
O2 Tl1 O5 126.69(12) . 2_554
O2 Tl1 O4 71.18(13) . 4_565
O5 Tl1 O4 133.83(12) 2_554 4_565
O2 Tl1 O1 120.20(13) . 3_565
O5 Tl1 O1 57.13(12) 2_554 3_565
O4 Tl1 O1 158.03(11) 4_565 3_565
O2 Tl1 O9 57.60(12) . 4_565
O5 Tl1 O9 95.30(12) 2_554 4_565
O4 Tl1 O9 55.79(12) 4_565 4_565
O1 Tl1 O9 145.86(11) 3_565 4_565
O2 Tl1 O7 53.92(11) . .
O5 Tl1 O7 162.74(12) 2_554 .
O4 Tl1 O7 63.39(12) 4_565 .
O1 Tl1 O7 106.48(12) 3_565 .
O9 Tl1 O7 97.66(12) 4_565 .
O2 Tl1 Cu1 31.91(8) . 4_665
O5 Tl1 Cu1 101.09(9) 2_554 4_665
O4 Tl1 Cu1 73.67(9) 4_565 4_665
O1 Tl1 Cu1 126.51(9) 3_565 4_665
O9 Tl1 Cu1 32.03(9) 4_565 4_665
O7 Tl1 Cu1 84.27(9) . 4_665
O2 Tl1 Te2 28.12(8) . .
O5 Tl1 Te2 154.52(9) 2_554 .
O4 Tl1 Te2 52.22(9) 4_565 .
O1 Tl1 Te2 128.77(8) 3_565 .
O9 Tl1 Te2 67.68(8) 4_565 .
O7 Tl1 Te2 31.04(8) . .
Cu1 Tl1 Te2 54.37(2) 4_665 .
O2 Tl1 Te3 116.01(8) . 3_565
O5 Tl1 Te3 105.61(9) 2_554 3_565
O4 Tl1 Te3 99.29(8) 4_565 3_565
O1 Tl1 Te3 59.17(8) 3_565 3_565
O9 Tl1 Te3 154.97(8) 4_565 3_565
O7 Tl1 Te3 65.18(9) . 3_565
Cu1 Tl1 Te3 147.912(18) 4_665 3_565
Te2 Tl1 Te3 96.14(2) . 3_565
O2 Tl1 Cu1 120.14(9) . 3_565
O5 Tl1 Cu1 29.51(9) 2_554 3_565
O4 Tl1 Cu1 162.90(9) 4_565 3_565
O1 Tl1 Cu1 30.02(7) 3_565 3_565
O9 Tl1 Cu1 117.28(8) 4_565 3_565
O7 Tl1 Cu1 133.23(9) . 3_565
Cu1 Tl1 Cu1 108.73(2) 4_665 3_565
Te2 Tl1 Cu1 143.225(19) . 3_565
Te3 Tl1 Cu1 87.24(2) 3_565 3_565
O4 Te1 O3 91.97(19) . 3
O4 Te1 O8 90.65(19) . .
O3 Te1 O8 83.60(17) 3 .
O4 Te1 O3 93.40(17) . .
O3 Te1 O3 77.1(2) 3 .
O8 Te1 O3 160.36(17) . .
O4 Te1 Te1 93.48(14) . 3
O3 Te1 Te1 40.96(12) 3 3
O8 Te1 Te1 124.48(12) . 3
O3 Te1 Te1 36.11(12) . 3
O4 Te1 Cu1 129.69(14) . 2_445
O3 Te1 Cu1 64.08(13) 3 2_445
O8 Te1 Cu1 45.80(13) . 2_445
O3 Te1 Cu1 120.02(12) . 2_445
Te1 Te1 Cu1 94.14(2) 3 2_445
O4 Te1 Cu1 101.82(15) . .
O3 Te1 Cu1 159.81(13) 3 .
O8 Te1 Cu1 110.60(12) . .
O3 Te1 Cu1 87.36(11) . .
Te1 Te1 Cu1 122.45(2) 3 .
Cu1 Te1 Cu1 115.119(19) 2_445 .
O2 Te2 O1 97.26(19) . .
O2 Te2 O7 89.38(18) . .
O1 Te2 O7 89.1(2) . .
O2 Te2 O3 83.34(17) . .
O1 Te2 O3 75.78(17) . .
O7 Te2 O3 162.20(17) . .
O2 Te2 Cu1 129.66(14) . .
O1 Te2 Cu1 34.22(12) . .
O7 Te2 Cu1 80.24(13) . .
O3 Te2 Cu1 91.92(9) . .
O2 Te2 Cu1 27.71(14) . 4_665
O1 Te2 Cu1 110.07(13) . 4_665
O7 Te2 Cu1 113.36(12) . 4_665
O3 Te2 Cu1 64.74(9) . 4_665
Cu1 Te2 Cu1 143.74(3) . 4_665
O2 Te2 Tl1 45.18(14) . .
O1 Te2 Tl1 119.79(14) . .
O7 Te2 Tl1 54.65(13) . .
O3 Te2 Tl1 125.44(9) . .
Cu1 Te2 Tl1 131.64(2) . .
Cu1 Te2 Tl1 60.82(2) 4_665 .
O5 Te3 O9 95.31(19) . .
O5 Te3 O6 84.32(18) . .
O9 Te3 O6 90.91(19) . .
O5 Te3 O4 95.13(18) . .
O9 Te3 O4 87.38(18) . .
O6 Te3 O4 178.15(17) . .
O5 Te3 Cu1 36.37(14) . 4_665
O9 Te3 Cu1 123.71(13) . 4_665
O6 Te3 Cu1 64.79(12) . 4_665
O4 Te3 Cu1 115.66(12) . 4_665
O5 Te3 Cu1 124.58(13) . 1_655
O9 Te3 Cu1 29.75(14) . 1_655
O6 Te3 Cu1 88.85(12) . 1_655
O4 Te3 Cu1 90.02(12) . 1_655
Cu1 Te3 Cu1 145.49(3) 4_665 1_655
O5 Te3 Tl1 139.38(13) . 3_565
O9 Te3 Tl1 125.30(14) . 3_565
O6 Te3 Tl1 92.88(12) . 3_565
O4 Te3 Tl1 88.69(12) . 3_565
Cu1 Te3 Tl1 106.86(2) 4_665 3_565
Cu1 Te3 Tl1 95.78(2) 1_655 3_565
O6 Te4 O6 180.00(16) . 3_665
O6 Te4 O8 90.11(19) . 4_665
O6 Te4 O8 89.89(19) 3_665 4_665
O6 Te4 O8 89.89(19) . 2
O6 Te4 O8 90.11(19) 3_665 2
O8 Te4 O8 180.0(3) 4_665 2
O6 Te4 O7 89.68(19) . 1_655
O6 Te4 O7 90.32(19) 3_665 1_655
O8 Te4 O7 88.66(19) 4_665 1_655
O8 Te4 O7 91.34(19) 2 1_655
O6 Te4 O7 90.32(19) . 3_565
O6 Te4 O7 89.68(19) 3_665 3_565
O8 Te4 O7 91.34(19) 4_665 3_565
O8 Te4 O7 88.66(19) 2 3_565
O7 Te4 O7 180.0 1_655 3_565
O9 Cu1 O1 88.22(18) 1_455 .
O9 Cu1 O2 94.17(19) 1_455 4_566
O1 Cu1 O2 151.04(19) . 4_566
O9 Cu1 O5 170.4(2) 1_455 4_566
O1 Cu1 O5 91.75(18) . 4_566
O2 Cu1 O5 90.50(18) 4_566 4_566
O9 Cu1 O8 82.40(18) 1_455 2_455
O1 Cu1 O8 103.08(17) . 2_455
O2 Cu1 O8 105.85(16) 4_566 2_455
O5 Cu1 O8 88.25(17) 4_566 2_455
O9 Cu1 O6 126.53(18) 1_455 4_566
O1 Cu1 O6 80.54(16) . 4_566
O2 Cu1 O6 74.88(15) 4_566 4_566
O5 Cu1 O6 62.85(16) 4_566 4_566
O8 Cu1 O6 151.06(14) 2_455 4_566
O9 Cu1 Te3 153.87(14) 1_455 4_566
O1 Cu1 Te3 107.58(13) . 4_566
O2 Cu1 Te3 61.90(13) 4_566 4_566
O5 Cu1 Te3 34.14(13) 4_566 4_566
O8 Cu1 Te3 112.81(10) 2_455 4_566
O6 Cu1 Te3 41.07(8) 4_566 4_566
O9 Cu1 Te2 61.10(13) 1_455 .
O1 Cu1 Te2 32.60(13) . .
O2 Cu1 Te2 153.54(14) 4_566 .
O5 Cu1 Te2 115.40(12) 4_566 .
O8 Cu1 Te2 81.51(9) 2_455 .
O6 Cu1 Te2 111.04(8) 4_566 .
Te3 Cu1 Te2 139.38(3) 4_566 .
O9 Cu1 Te3 28.75(14) 1_455 1_455
O1 Cu1 Te3 106.78(13) . 1_455
O2 Cu1 Te3 87.86(13) 4_566 1_455
O5 Cu1 Te3 143.51(14) 4_566 1_455
O8 Cu1 Te3 57.44(10) 2_455 1_455
O6 Cu1 Te3 149.70(10) 4_566 1_455
Te3 Cu1 Te3 145.63(3) 4_566 1_455
Te2 Cu1 Te3 74.61(3) . 1_455
O9 Cu1 Te2 88.59(13) 1_455 4_566
O1 Cu1 Te2 175.51(15) . 4_566
O2 Cu1 Te2 26.32(13) 4_566 4_566
O5 Cu1 Te2 91.92(12) 4_566 4_566
O8 Cu1 Te2 79.62(9) 2_455 4_566
O6 Cu1 Te2 98.86(8) 4_566 4_566
Te3 Cu1 Te2 74.29(3) 4_566 4_566
Te2 Cu1 Te2 146.12(3) . 4_566
Te3 Cu1 Te2 71.52(3) 1_455 4_566
O9 Cu1 Te1 116.81(15) 1_455 2_455
O1 Cu1 Te1 109.16(15) . 2_455
O2 Cu1 Te1 95.48(13) 4_566 2_455
O5 Cu1 Te1 54.26(14) 4_566 2_455
O8 Cu1 Te1 35.10(10) 2_455 2_455
O6 Cu1 Te1 116.27(9) 4_566 2_455
Te3 Cu1 Te1 78.27(2) 4_566 2_455
Te2 Cu1 Te1 103.91(3) . 2_455
Te3 Cu1 Te1 89.61(2) 1_455 2_455
Te2 Cu1 Te1 75.13(2) 4_566 2_455
O9 Cu1 Te1 82.87(14) 1_455 .
O1 Cu1 Te1 49.14(14) . .
O2 Cu1 Te1 102.47(13) 4_566 .
O5 Cu1 Te1 104.33(13) 4_566 .
O8 Cu1 Te1 148.85(9) 2_455 .
O6 Cu1 Te1 50.86(8) 4_566 .
Te3 Cu1 Te1 91.82(2) 4_566 .
Te2 Cu1 Te1 67.334(18) . .
Te3 Cu1 Te1 111.61(3) 1_455 .
Te2 Cu1 Te1 127.24(3) 4_566 .
Te1 Cu1 Te1 152.41(2) 2_455 .
Te2 O1 Cu1 113.2(2) . .
Te2 O1 Tl1 110.27(19) . 3_565
Cu1 O1 Tl1 99.13(17) . 3_565
Te2 O2 Cu1 126.0(2) . 4_665
Te2 O2 Tl1 106.70(18) . .
Cu1 O2 Tl1 98.76(16) 4_665 .
Te1 O3 Te1 102.9(2) 3 .
Te1 O3 Te2 147.9(2) 3 .
Te1 O3 Te2 108.75(16) . .
Te1 O4 Te3 129.5(2) . .
Te1 O4 Tl1 112.6(2) . 4_666
Te3 O4 Tl1 106.69(16) . 4_666
Te3 O5 Cu1 109.5(2) . 4_665
Te3 O5 Tl1 130.1(2) . 2_544
Cu1 O5 Tl1 104.98(16) 4_665 2_544
Te4 O6 Te3 118.5(2) . .
Te4 O6 Cu1 151.5(2) . 4_665
Te3 O6 Cu1 74.13(13) . 4_665
Te4 O7 Te2 124.2(2) 1_455 .
Te4 O7 Tl1 116.5(2) 1_455 .
Te2 O7 Tl1 94.31(15) . .
Te4 O8 Te1 116.8(2) 2_545 .
Te4 O8 Cu1 120.20(19) 2_545 2_445
Te1 O8 Cu1 99.10(17) . 2_445
Te3 O9 Cu1 121.5(2) . 1_655
Te3 O9 Tl1 109.23(18) . 4_666
Cu1 O9 Tl1 90.22(16) 1_655 4_666

loop_
_geom_bond_atom_site_label_1
_geom_bond_atom_site_label_2
_geom_bond_distance
_geom_bond_site_symmetry_2
Tl1 O2 2.811(5) .
Tl1 O5 2.844(4) 2_554
Tl1 O4 2.921(5) 4_565
Tl1 O1 3.025(5) 3_565
Tl1 O9 3.097(5) 4_565
Tl1 O7 3.105(4) .
Tl1 Cu1 3.6624(12) 4_665
Tl1 Te2 3.7957(9) .
Tl1 Te3 3.8315(8) 3_565
Tl1 Cu1 3.8520(11) 3_565
Te1 O4 1.875(4) .
Te1 O3 1.929(4) 3
Te1 O8 2.100(5) .
Te1 O3 2.146(4) .
Te1 Te1 3.1904(12) 3
Te1 Cu1 3.6060(12) 2_445
Te1 Cu1 3.6317(11) .
Te2 O2 1.868(4) .
Te2 O1 1.870(4) .
Te2 O7 1.962(5) .
Te2 O3 2.521(5) .
Te2 Cu1 3.1908(12) .
Te2 Cu1 3.4094(10) 4_665
Te3 O5 1.859(4) .
Te3 O9 1.883(5) .
Te3 O6 2.133(4) .
Te3 O4 2.187(4) .
Te3 Cu1 3.1231(12) 4_665
Te3 Cu1 3.3376(11) 1_655
Te3 Tl1 3.8314(8) 3_565
Te4 O6 1.893(5) .
Te4 O6 1.893(5) 3_665
Te4 O8 1.937(4) 4_665
Te4 O8 1.937(4) 2
Te4 O7 1.948(4) 1_655
Te4 O7 1.948(4) 3_565
Cu1 O9 1.942(5) 1_455
Cu1 O1 1.952(4) .
Cu1 O2 1.959(4) 4_566
Cu1 O5 1.964(4) 4_566
Cu1 O8 2.618(5) 2_455
Cu1 O6 2.938(5) 4_566
Cu1 Te3 3.1231(12) 4_566
Cu1 Te3 3.3376(11) 1_455
Cu1 Te2 3.4095(10) 4_566
Cu1 Te1 3.6060(12) 2_455
O1 Tl1 3.025(5) 3_565
O2 Cu1 1.959(4) 4_665
O3 Te1 1.929(4) 3
O4 Tl1 2.921(5) 4_666
O5 Cu1 1.964(4) 4_665
O5 Tl1 2.844(4) 2_544
O6 Cu1 2.938(5) 4_665
O7 Te4 1.948(4) 1_455
O8 Te4 1.937(4) 2_545
O8 Cu1 2.618(5) 2_445
O9 Cu1 1.942(5) 1_655
O9 Tl1 3.097(5) 4_666

loop_
_geom_torsion_atom_site_label_1
_geom_torsion_atom_site_label_2
_geom_torsion_atom_site_label_3
_geom_torsion_atom_site_label_4
_geom_torsion
_geom_torsion_site_symmetry_1
_geom_torsion_site_symmetry_2
_geom_torsion_site_symmetry_3
_geom_torsion_site_symmetry_4
O2 Te2 O1 Cu1 163.1(2) . . . .
O7 Te2 O1 Cu1 73.8(3) . . . .
O3 Te2 O1 Cu1 -115.7(3) . . . .
Cu1 Te2 O1 Cu1 -171.58(16) 4_665 . . .
Tl1 Te2 O1 Cu1 121.31(19) . . . .
O2 Te2 O1 Tl1 53.1(2) . . . 3_565
O7 Te2 O1 Tl1 -36.20(18) . . . 3_565
O3 Te2 O1 Tl1 134.27(18) . . . 3_565
Cu1 Te2 O1 Tl1 -110.0(3) . . . 3_565
Cu1 Te2 O1 Tl1 78.42(15) 4_665 . . 3_565
Tl1 Te2 O1 Tl1 11.3(2) . . . 3_565
O1 Te2 O2 Cu1 120.1(3) . . . 4_665
O7 Te2 O2 Cu1 -150.9(3) . . . 4_665
O3 Te2 O2 Cu1 45.4(3) . . . 4_665
Cu1 Te2 O2 Cu1 132.4(2) . . . 4_665
Tl1 Te2 O2 Cu1 -114.5(3) . . . 4_665
O1 Te2 O2 Tl1 -125.43(19) . . . .
O7 Te2 O2 Tl1 -36.39(19) . . . .
O3 Te2 O2 Tl1 159.89(18) . . . .
Cu1 Te2 O2 Tl1 -113.14(14) . . . .
Cu1 Te2 O2 Tl1 114.5(3) 4_665 . . .
O3 Te1 O4 Te3 91.9(3) 3 . . .
O8 Te1 O4 Te3 175.6(3) . . . .
O3 Te1 O4 Te3 14.8(3) . . . .
Te1 Te1 O4 Te3 51.0(3) 3 . . .
Cu1 Te1 O4 Te3 149.26(19) 2_445 . . .
Cu1 Te1 O4 Te3 -73.2(3) . . . .
O3 Te1 O4 Tl1 -46.33(19) 3 . . 4_666
O8 Te1 O4 Tl1 37.29(19) . . . 4_666
O3 Te1 O4 Tl1 -123.48(18) . . . 4_666
Te1 Te1 O4 Tl1 -87.31(15) 3 . . 4_666
Cu1 Te1 O4 Tl1 11.0(3) 2_445 . . 4_666
Cu1 Te1 O4 Tl1 148.50(13) . . . 4_666
O9 Te3 O5 Cu1 -144.5(2) . . . 4_665
O6 Te3 O5 Cu1 -54.1(2) . . . 4_665
O4 Te3 O5 Cu1 127.7(2) . . . 4_665
Cu1 Te3 O5 Cu1 -138.74(13) 1_655 . . 4_665
Tl1 Te3 O5 Cu1 33.7(3) 3_565 . . 4_665
O9 Te3 O5 Tl1 -13.5(3) . . . 2_544
O6 Te3 O5 Tl1 76.9(3) . . . 2_544
O4 Te3 O5 Tl1 -101.3(3) . . . 2_544
Cu1 Te3 O5 Tl1 131.0(4) 4_665 . . 2_544
Cu1 Te3 O5 Tl1 -7.8(3) 1_655 . . 2_544
Tl1 Te3 O5 Tl1 164.70(9) 3_565 . . 2_544
O8 Te4 O6 Te3 -169.4(3) 4_665 . . .
O8 Te4 O6 Te3 10.6(3) 2 . . .
O7 Te4 O6 Te3 102.0(3) 1_655 . . .
O7 Te4 O6 Te3 -78.0(3) 3_565 . . .
O8 Te4 O6 Cu1 -59.0(4) 4_665 . . 4_665
O8 Te4 O6 Cu1 121.0(4) 2 . . 4_665
O7 Te4 O6 Cu1 -147.6(4) 1_655 . . 4_665
O7 Te4 O6 Cu1 32.4(4) 3_565 . . 4_665
O5 Te3 O9 Cu1 170.5(3) . . . 1_655
O6 Te3 O9 Cu1 86.1(3) . . . 1_655
O4 Te3 O9 Cu1 -94.6(3) . . . 1_655
Cu1 Te3 O9 Cu1 145.99(17) 4_665 . . 1_655
Tl1 Te3 O9 Cu1 -8.1(3) 3_565 . . 1_655
O5 Te3 O9 Tl1 -86.91(19) . . . 4_666
O6 Te3 O9 Tl1 -171.28(18) . . . 4_666
O4 Te3 O9 Tl1 8.00(18) . . . 4_666
Cu1 Te3 O9 Tl1 -111.37(13) 4_665 . . 4_666
Cu1 Te3 O9 Tl1 102.6(3) 1_655 . . 4_666
Tl1 Te3 O9 Tl1 94.54(18) 3_565 . . 4_666
